data_7120268
loop_
_publ_author_name
'Shen, Cheng'
'liu, yang'
'Zhu, Zhongqin'
'Xu, Yuangang'
'Lu, Ming'

_publ_section_title
;
 Self-assembly of silver(I)-based high-energy metal-organic frameworks
 (HE-MOFs) at ambient temperature and pressure: synthesis, structure and
 superior explosive performance
;
_journal_name_full 'Chem. Commun.'
_journal_paper_doi 10.1039/C7CC03869K
_journal_year 2017
_chemical_formula_moiety 'Ag C3 N5 O5'
_chemical_formula_sum 'C3 Ag N5 O5'
_chemical_formula_weight 293.95
_space_group_crystal_system monoclinic
_space_group_IT_number 14
_space_group_name_Hall '-P 2ybc'
_space_group_name_H-M_alt 'P 1 21/c 1'
_symmetry_space_group_name_Hall '-P 2ybc'
_symmetry_space_group_name_H-M 'P 1 21/c 1'
_atom_sites_solution_primary dual
_audit_creation_date 2017-04-21
_audit_creation_method
;
Olex2 1.2
(compiled 2017.03.28 svn.r3405 for OlexSys, GUI svn.r5335)
;
_audit_update_record
;
2017-05-10 deposited with the CCDC.
2017-06-12 downloaded from the CCDC.
;
_cell_angle_alpha 90
_cell_angle_beta 103.473(2)
_cell_angle_gamma 90
_cell_formula_units_Z 4
_cell_length_a 10.1571(8)
_cell_length_b 4.9006(4)
_cell_length_c 14.4249(11)
_cell_measurement_reflns_used 1955
_cell_measurement_temperature 173
_cell_measurement_theta_max 27.39
_cell_measurement_theta_min 2.904
_cell_volume 698.25(10)
_computing_cell_refinement 'SAINT v8.34A (Bruker, 2013)'
_computing_data_reduction 'SAINT v8.34A (Bruker, 2013)'
_computing_molecular_graphics 'Olex2 (Dolomanov et al., 2009)'
_computing_publication_material 'Olex2 (Dolomanov et al., 2009)'
_computing_structure_refinement 'ShelXL (Sheldrick, 2015)'
_computing_structure_solution 'ShelXT (Sheldrick, 2015)'
_diffrn_ambient_temperature 173
_diffrn_measured_fraction_theta_full 0.994
_diffrn_measured_fraction_theta_max 0.993
_diffrn_measurement_device_type 'CCD area detector'
_diffrn_measurement_method 'phi and omega scans'
_diffrn_radiation_monochromator graphite
_diffrn_radiation_type MoK\a
_diffrn_radiation_wavelength 0.71073
_diffrn_reflns_av_R_equivalents 0.0362
_diffrn_reflns_av_unetI/netI 0.0360
_diffrn_reflns_Laue_measured_fraction_full 0.994
_diffrn_reflns_Laue_measured_fraction_max 0.993
_diffrn_reflns_limit_h_max 13
_diffrn_reflns_limit_h_min -13
_diffrn_reflns_limit_k_max 6
_diffrn_reflns_limit_k_min -6
_diffrn_reflns_limit_l_max 16
_diffrn_reflns_limit_l_min -18
_diffrn_reflns_number 5771
_diffrn_reflns_point_group_measured_fraction_full 0.994
_diffrn_reflns_point_group_measured_fraction_max 0.993
_diffrn_reflns_theta_full 25.242
_diffrn_reflns_theta_max 27.558
_diffrn_reflns_theta_min 2.062
_exptl_absorpt_coefficient_mu 2.896
_exptl_absorpt_correction_T_max 0.7456
_exptl_absorpt_correction_T_min 0.5850
_exptl_absorpt_correction_type multi-scan
_exptl_absorpt_process_details
'SADABS-2014/5 (Bruker,2014/5) was used for absorption correction. wR2(int) was 0.0954 before and 0.0495 after correction. The Ratio of minimum to maximum transmission is 0.7846. The \l/2 correction factor is 0.00150.'
_exptl_crystal_colour colourless
_exptl_crystal_colour_primary colourless
_exptl_crystal_density_diffrn 2.796
_exptl_crystal_description block
_exptl_crystal_F_000 560
_exptl_crystal_size_max 0.24
_exptl_crystal_size_mid 0.13
_exptl_crystal_size_min 0.12
_refine_diff_density_max 0.490
_refine_diff_density_min -0.739
_refine_diff_density_rms 0.153
_refine_ls_extinction_method none
_refine_ls_goodness_of_fit_ref 1.034
_refine_ls_hydrogen_treatment undef
_refine_ls_matrix_type full
_refine_ls_number_parameters 127
_refine_ls_number_reflns 1614
_refine_ls_number_restraints 0
_refine_ls_restrained_S_all 1.034
_refine_ls_R_factor_all 0.0297
_refine_ls_R_factor_gt 0.0251
_refine_ls_shift/su_max 0.000
_refine_ls_shift/su_mean 0.000
_refine_ls_structure_factor_coef Fsqd
_refine_ls_weighting_details 'w=1/[\s^2^(Fo^2^)+(0.0310P)^2^] where P=(Fo^2^+2Fc^2^)/3'
_refine_ls_weighting_scheme calc
_refine_ls_wR_factor_gt 0.0594
_refine_ls_wR_factor_ref 0.0623
_reflns_Friedel_coverage 0.000
_reflns_number_gt 1425
_reflns_number_total 1614
_reflns_threshold_expression 'I > 2\s(I)'
_cod_data_source_file c7cc03869k2.cif
_cod_data_source_block mo_2017276-nlg-x-92_0m
_cod_database_code 7120268
_shelx_shelxl_version_number 2014/7
_shelx_space_group_comment
;
The symmetry employed for this shelxl refinement is uniquely defined
by the following loop, which should always be used as a source of
symmetry information in preference to the above space-group names.
They are only intended as comments.
;
_olex2_refinement_description
;
;
_olex2_submission_special_instructions 'No special instructions were received'

loop_
_space_group_symop_operation_xyz
'x, y, z'
'-x, y+1/2, -z+1/2'
'-x, -y, -z'
'x, -y-1/2, z-1/2'

loop_
_atom_site_label
_atom_site_type_symbol
_atom_site_fract_x
_atom_site_fract_y
_atom_site_fract_z
_atom_site_U_iso_or_equiv
_atom_site_adp_type
_atom_site_occupancy
_atom_site_site_symmetry_order
_atom_site_calc_flag
Ag1 Ag 0.13340(2) 0.85299(5) 0.12950(2) 0.02395(10) Uani 1 1 d
O5 O 0.1792(2) 0.3429(4) 0.20272(15) 0.0233(5) Uani 1 1 d
O1 O 0.4364(2) 0.9712(4) 0.27983(15) 0.0242(5) Uani 1 1 d
O4 O 0.0638(2) 0.1562(4) 0.29572(18) 0.0287(5) Uani 1 1 d
O2 O 0.2358(2) 0.6973(4) 0.49486(15) 0.0260(5) Uani 1 1 d
O3 O 0.1024(2) 0.3452(4) 0.46630(17) 0.0287(5) Uani 1 1 d
N3 N 0.5294(2) 0.6038(5) 0.48924(18) 0.0200(5) Uani 1 1 d
N4 N 0.1826(2) 0.5076(5) 0.44094(17) 0.0196(5) Uani 1 1 d
N5 N 0.1500(2) 0.3222(5) 0.28258(18) 0.0185(5) Uani 1 1 d
N1 N 0.3167(2) 0.8203(5) 0.26641(18) 0.0204(5) Uani 1 1 d
N2 N 0.5216(2) 0.9065(5) 0.36502(19) 0.0234(5) Uani 1 1 d
C2 C 0.3272(3) 0.6686(5) 0.3407(2) 0.0157(6) Uani 1 1 d
C1 C 0.2198(2) 0.4889(6) 0.35510(19) 0.0164(6) Uani 1 1 d
C3 C 0.4584(3) 0.7205(6) 0.4025(2) 0.0171(6) Uani 1 1 d

loop_
_atom_site_aniso_label
_atom_site_aniso_U_11
_atom_site_aniso_U_22
_atom_site_aniso_U_33
_atom_site_aniso_U_23
_atom_site_aniso_U_13
_atom_site_aniso_U_12
Ag1 0.02166(14) 0.03594(17) 0.01302(14) 0.00225(9) 0.00158(9) 0.00198(9)
O5 0.0297(11) 0.0265(12) 0.0132(10) -0.0029(8) 0.0043(9) 0.0025(8)
O1 0.0243(10) 0.0226(12) 0.0248(12) 0.0070(9) 0.0036(8) -0.0022(8)
O4 0.0252(11) 0.0255(13) 0.0339(14) -0.0006(9) 0.0039(10) -0.0090(8)
O2 0.0261(11) 0.0343(13) 0.0181(11) -0.0075(9) 0.0060(9) -0.0003(9)
O3 0.0214(11) 0.0434(15) 0.0231(12) 0.0071(10) 0.0087(9) -0.0054(9)
N3 0.0182(12) 0.0225(14) 0.0171(12) 0.0031(10) -0.0002(9) 0.0011(9)
N4 0.0159(11) 0.0290(15) 0.0139(12) 0.0006(11) 0.0032(9) 0.0033(10)
N5 0.0164(11) 0.0186(13) 0.0187(13) 0.0000(10) 0.0004(9) 0.0035(9)
N1 0.0186(12) 0.0237(14) 0.0181(13) 0.0029(10) 0.0023(10) 0.0025(9)
N2 0.0204(12) 0.0262(14) 0.0221(14) 0.0012(11) 0.0017(10) -0.0010(10)
C2 0.0151(12) 0.0165(14) 0.0149(14) -0.0012(11) 0.0024(11) 0.0053(10)
C1 0.0143(12) 0.0240(16) 0.0105(13) -0.0003(11) 0.0021(10) -0.0001(10)
C3 0.0188(13) 0.0160(14) 0.0156(14) -0.0007(11) 0.0021(11) 0.0004(10)

loop_
_atom_type_symbol
_atom_type_description
_atom_type_scat_dispersion_real
_atom_type_scat_dispersion_imag
_atom_type_scat_source
Ag Ag -0.8971 1.1015 'International Tables Vol C Tables 4.2.6.8 and 6.1.1.4'
C C 0.0033 0.0016 'International Tables Vol C Tables 4.2.6.8 and 6.1.1.4'
N N 0.0061 0.0033 'International Tables Vol C Tables 4.2.6.8 and 6.1.1.4'
O O 0.0106 0.0060 'International Tables Vol C Tables 4.2.6.8 and 6.1.1.4'

loop_
_geom_angle_atom_site_label_1
_geom_angle_atom_site_label_2
_geom_angle_atom_site_label_3
_geom_angle
_geom_angle_site_symmetry_1
_geom_angle_site_symmetry_3
O2 Ag1 O3 95.25(7) 4_575 2
N1 Ag1 O2 105.02(8) . 4_575
N1 Ag1 O3 158.56(9) . 2
N2 O1 N1 110.5(2) . .
N4 O2 Ag1 102.66(16) . 4_576
N4 O3 Ag1 116.00(17) . 2_545
N3 N3 C3 111.9(3) 3_666 .
O2 N4 O3 120.4(2) . .
O2 N4 C1 116.0(2) . .
O3 N4 C1 123.5(3) . .
O5 N5 C1 117.1(2) . .
O4 N5 O5 121.1(2) . .
O4 N5 C1 121.7(2) . .
O1 N1 Ag1 124.46(17) . .
C2 N1 Ag1 128.7(2) . .
C2 N1 O1 106.8(2) . .
C3 N2 O1 105.4(2) . .
N1 C2 C1 123.3(3) . .
N1 C2 C3 107.3(2) . .
C3 C2 C1 129.4(3) . .
N4 C1 N5 121.2(2) . .
N4 C1 C2 117.3(2) . .
N5 C1 C2 121.2(2) . .
N3 C3 C2 133.1(3) . .
N2 C3 N3 116.9(2) . .
N2 C3 C2 109.9(3) . .

loop_
_geom_bond_atom_site_label_1
_geom_bond_atom_site_label_2
_geom_bond_distance
_geom_bond_site_symmetry_2
Ag1 O2 2.420(2) 4_575
Ag1 O3 2.471(2) 2
Ag1 N1 2.383(2) .
O5 N5 1.258(3) .
O1 N1 1.397(3) .
O1 N2 1.366(3) .
O4 N5 1.242(3) .
O2 Ag1 2.420(2) 4_576
O2 N4 1.251(3) .
O3 Ag1 2.471(2) 2_545
O3 N4 1.253(3) .
N3 N3 1.255(5) 3_666
N3 C3 1.412(4) .
N4 C1 1.379(3) .
N5 C1 1.385(3) .
N1 C2 1.288(4) .
N2 C3 1.303(4) .
C2 C1 1.454(4) .
C2 C3 1.442(4) .
